data_1572471
loop_
_publ_author_name
'Boronski, Josef T.'
'Griffin, Liam P.'
'Conder, Caroline'
'Crumpton, Agamemnon E.'
'Wales, Lewis L.'
'Aldridge, Simon'

_publ_section_title
;
 On the nature and limits of alkaline earth-triel bonding.
;
_journal_issue 37
_journal_name_full 'Chemical science'
_journal_page_first 15377
_journal_page_last 15384
_journal_paper_doi 10.1039/d4sc03832k
_journal_volume 15
_journal_year 2024
_chemical_formula_moiety 'C52 H67 Ga N2 O'
_chemical_formula_sum 'C52 H67 Ga N2 O'
_chemical_formula_weight 805.79
_space_group_crystal_system monoclinic
_space_group_IT_number 15
_space_group_name_Hall '-C 2yc'
_space_group_name_H-M_alt 'C 1 2/c 1'
_atom_sites_solution_hydrogens mixed
_atom_sites_solution_primary dual
_audit_creation_date 2023-04-03
_audit_creation_method
;
Olex2 1.5
(compiled 2023.03.06 svn.rbb2c1857 for OlexSys, GUI svn.r6748)
;
_audit_update_record
;
2024-04-09 deposited with the CCDC.	2024-08-22 downloaded from the CCDC.
;
_cell_angle_alpha 90
_cell_angle_beta 103.2039(12)
_cell_angle_gamma 90
_cell_formula_units_Z 8
_cell_length_a 19.3033(2)
_cell_length_b 17.3028(2)
_cell_length_c 27.4999(4)
_cell_measurement_reflns_used 64441
_cell_measurement_temperature 100.00(10)
_cell_measurement_theta_max 40.1500
_cell_measurement_theta_min 1.6110
_cell_volume 8942.2(2)
_computing_cell_refinement 'CrysAlisPro 1.171.42.83a (Rigaku OD, 2023)'
_computing_data_collection 'CrysAlisPro 1.171.42.83a (Rigaku OD, 2023)'
_computing_data_reduction 'CrysAlisPro 1.171.42.83a (Rigaku OD, 2023)'
_computing_molecular_graphics 'Olex2 1.5 (Dolomanov et al., 2009)'
_computing_publication_material 'Olex2 1.5 (Dolomanov et al., 2009)'
_computing_structure_refinement 'SHELXL 2018/3 (Sheldrick, 2015)'
_computing_structure_solution 'SHELXT  (Sheldrick, 2015)'
_diffrn_ambient_environment N~2~
_diffrn_ambient_temperature 100.00(10)
_diffrn_detector 'Hybrid Pixel Array Detector'
_diffrn_detector_area_resol_mean 10.0000
_diffrn_detector_type 'HyPix-Arc 150'
_diffrn_measured_fraction_theta_full 0.998
_diffrn_measured_fraction_theta_max 0.998
_diffrn_measurement_details
;
List of Runs (angles in degrees, time in seconds):

  # Type    Start    End  Width  t~exp~   \w     \q     \k     \f   Frames
#--------------------------------------------------------------------------
  1  \w    -11.00  15.00   0.50   25.00    --   -0.16 -17.00 161.00   52
  2  \w    -49.00 -21.00   0.50   25.00    --   -0.16 -17.00 161.00   56
  3  \w     16.00  50.00   0.50   25.00    --   -0.16  17.00 -29.00   68
  4  \w    -11.00  34.00   0.50   25.00    --   -0.16  93.00-132.54   90
  5  \w     -6.00  22.00   0.50   25.00    --   -0.16  99.00 139.16   56
  6  \w     -3.00  30.00   0.50   25.00    --   -0.16  95.00 116.82   66
  7  \w    -14.00  13.00   0.50   25.00    --   -0.16 102.00  29.01   54
  8  \w    -49.00 -24.00   0.50   25.00    --   -0.16 -47.00 -44.61   50
  9  \w    -16.00   9.00   0.50   25.00    --   -0.16 100.00 -17.27   50
 10  \w    -12.00  22.00   0.50   25.00    --   -0.16  93.00 -10.40   68
 11  \w    -31.00  12.00   0.50   25.00    --   20.00 -35.00  -6.82   86
 12  \w    -28.00  -1.00   0.50   25.00    --   20.00 -49.00  97.24   54
 13  \w     -1.00  47.00   0.50   25.00    --   -0.16  31.00 151.35   96
 14  \w    -46.00 -20.00   0.50   25.00    --    4.00 -22.00 -88.94   52
 15  \w    -11.00  30.00   0.50   25.00    --    4.00 -22.00 -88.94   82
 16  \w    -14.00  30.00   0.50   25.00    --   12.00 -25.00 162.93   88
 17  \w     -6.00  22.00   0.50   25.00    --   12.00 -27.00  71.66   56
 18  \w      1.00  32.00   0.50   25.00    --   12.00 -24.00  30.05   62
 19  \w    -38.00  29.00   0.50   25.00    --   12.00 -25.00  -3.29  134
 20  \w    -15.00  27.00   0.50   25.00    --   20.00 -28.00  35.58   84
 21  \w    -31.00  29.00   0.50   25.00    --   20.00 -27.00-102.77  120
 22  \w    -13.00  34.00   0.50   25.00    --   20.00 -26.00-173.74   94
 23  \w     25.00  51.00   0.50   25.00    --   20.00-125.00  32.75   52
 24  \w     16.00  42.00   0.50   25.00    --   20.00-110.00-178.28   52
 25  \w     17.00  42.00   0.50   25.00    --   20.00-109.00 -58.94   50
 26  \w      5.00  34.00   0.50   25.00    --   20.00 -26.00 122.92   58
 27  \w    -32.00  -6.00   0.50   25.00    --   20.00 -26.00 122.92   52
 28  \w      4.00  11.00   0.50   25.00    --   20.00 -26.00  72.31   14
;
_diffrn_measurement_device 'four-circle diffractometer'
_diffrn_measurement_device_type 'XtaLAB Synergy R, DW system, HyPix-Arc 150'
_diffrn_measurement_method '\w scans'
_diffrn_orient_matrix_type 'CrysAlisPro convention (1999,Acta A55,543-557)'
_diffrn_orient_matrix_UB_11 -0.0113743000
_diffrn_orient_matrix_UB_12 0.0027508000
_diffrn_orient_matrix_UB_13 -0.0263452000
_diffrn_orient_matrix_UB_21 -0.0350686000
_diffrn_orient_matrix_UB_22 0.0082924000
_diffrn_orient_matrix_UB_23 0.0023534000
_diffrn_orient_matrix_UB_31 0.0080362000
_diffrn_orient_matrix_UB_32 0.0400540000
_diffrn_orient_matrix_UB_33 0.0013340000
_diffrn_radiation_monochromator mirror
_diffrn_radiation_probe x-ray
_diffrn_radiation_type 'Mo K\a'
_diffrn_radiation_wavelength 0.71073
_diffrn_reflns_av_R_equivalents 0.0747
_diffrn_reflns_av_unetI/netI 0.0242
_diffrn_reflns_Laue_measured_fraction_full 0.998
_diffrn_reflns_Laue_measured_fraction_max 0.998
_diffrn_reflns_limit_h_max 25
_diffrn_reflns_limit_h_min -25
_diffrn_reflns_limit_k_max 21
_diffrn_reflns_limit_k_min -22
_diffrn_reflns_limit_l_max 35
_diffrn_reflns_limit_l_min -35
_diffrn_reflns_number 142875
_diffrn_reflns_point_group_measured_fraction_full 0.998
_diffrn_reflns_point_group_measured_fraction_max 0.998
_diffrn_reflns_theta_full 25.242
_diffrn_reflns_theta_max 27.484
_diffrn_reflns_theta_min 3.212
_diffrn_source 'Rotating-anode X-ray tube'
_diffrn_source_type 'Rigaku (Mo) X-ray Source'
_exptl_absorpt_coefficient_mu 0.654
_exptl_absorpt_correction_T_max 1.000
_exptl_absorpt_correction_T_min 0.456
_exptl_absorpt_correction_type gaussian
_exptl_absorpt_process_details
;
CrysAlisPro 1.171.42.83a (Rigaku Oxford Diffraction, 2023)
Numerical absorption correction based on gaussian integration over
a multifaceted crystal model
Empirical absorption correction using spherical harmonics,
implemented in SCALE3 ABSPACK scaling algorithm.
;
_exptl_crystal_colour colourless
_exptl_crystal_colour_primary colourless
_exptl_crystal_density_diffrn 1.197
_exptl_crystal_description block
_exptl_crystal_F_000 3456
_exptl_crystal_size_max 0.33
_exptl_crystal_size_mid 0.21
_exptl_crystal_size_min 0.05
_refine_diff_density_max 0.799
_refine_diff_density_min -0.573
_refine_diff_density_rms 0.085
_refine_ls_extinction_method none
_refine_ls_goodness_of_fit_ref 1.163
_refine_ls_hydrogen_treatment mixed
_refine_ls_matrix_type full
_refine_ls_number_parameters 556
_refine_ls_number_reflns 10241
_refine_ls_number_restraints 3
_refine_ls_restrained_S_all 1.164
_refine_ls_R_factor_all 0.0697
_refine_ls_R_factor_gt 0.0607
_refine_ls_shift/su_max 0.002
_refine_ls_shift/su_mean 0.000
_refine_ls_structure_factor_coef Fsqd
_refine_ls_weighting_details 'w=1/[\s^2^(Fo^2^)+(0.0587P)^2^+39.4598P] where P=(Fo^2^+2Fc^2^)/3'
_refine_ls_weighting_scheme calc
_refine_ls_wR_factor_gt 0.1618
_refine_ls_wR_factor_ref 0.1667
_reflns_Friedel_coverage 0.000
_reflns_number_gt 8760
_reflns_number_total 10241
_reflns_threshold_expression 'I > 2\s(I)'
_cod_data_source_file d4sc03832k2.cif
_cod_data_source_block 187ccaec23_2)077cut
_cod_depositor_comments 'Adding full bibliography for 1572469--1572472.cif.'
_cod_original_cell_volume 8942.17(19)
_cod_database_code 1572471
_shelx_shelxl_version_number 2018/3
_chemical_oxdiff_formula 'C25 H25 Ga2 N2 O2'
_shelx_space_group_comment
;
The symmetry employed for this shelxl refinement is uniquely defined
by the following loop, which should always be used as a source of
symmetry information in preference to the above space-group names.
They are only intended as comments.
;
_shelx_estimated_absorpt_t_max 0.968
_shelx_estimated_absorpt_t_min 0.813
_olex2_refinement_description
;
1. Fixed Uiso
 At 1.2 times of:
  All C(H) groups
 At 1.5 times of:
  All C(H,H,H) groups
2. Restrained distances
 C21-C24 \\sim C21-C24A
 with sigma of 0.02
 C21-C22 \\sim C21-C22A
 with sigma of 0.02
 C21-C23 \\sim C21-C23A
 with sigma of 0.02
3. Others
 Sof(C24A)=Sof(H24D)=Sof(H24E)=Sof(H24F)=Sof(C22A)=Sof(H22D)=Sof(H22E)=
 Sof(H22F)=Sof(C23A)=Sof(H23D)=Sof(H23E)=Sof(H23F)=1-FVAR(1)
 Sof(C24)=Sof(H24A)=Sof(H24B)=Sof(H24C)=Sof(C22)=Sof(H22A)=Sof(H22B)=Sof(H22C)=
 Sof(C23)=Sof(H23A)=Sof(H23B)=Sof(H23C)=FVAR(1)
4.a Ternary CH refined with riding coordinates:
 C8(H8), C43(H43), C15(H15), C50(H50)
4.b Aromatic/amide H refined with riding coordinates:
 C31(H31), C19(H19), C25(H25), C37(H37), C13(H13), C12(H12), C46(H46),
 C48(H48), C11(H11), C47(H47), C4(H4), C3(H3), C5(H5), C2(H2)
4.c Idealised Me refined as rotating group:
 C29(H29A,H29B,H29C), C28(H28A,H28B,H28C), C10(H10A,H10B,H10C), C44(H44A,H44B,
 H44C), C16(H16A,H16B,H16C), C17(H17A,H17B,H17C), C9(H9A,H9B,H9C), C35(H35A,
 H35B,H35C), C45(H45A,H45B,H45C), C36(H36A,H36B,H36C), C34(H34A,H34B,H34C),
 C52(H52A,H52B,H52C), C51(H51A,H51B,H51C), C24(H24A,H24B,H24C), C22(H22A,H22B,
 H22C), C23(H23A,H23B,H23C), C24A(H24D,H24E,H24F), C22A(H22D,H22E,H22F),
 C23A(H23D,H23E,H23F)
;
_olex2_submission_special_instructions 'No special instructions were received'
_oxdiff_exptl_absorpt_empirical_details
;
Empirical correction (ABSPACK) includes:
- Absorption correction using spherical harmonics
- Frame scaling
;
_oxdiff_exptl_absorpt_empirical_full_max 1.195
_oxdiff_exptl_absorpt_empirical_full_min 0.745

loop_
_space_group_symop_operation_xyz
'x, y, z'
'-x, y, -z+1/2'
'x+1/2, y+1/2, z'
'-x+1/2, y+1/2, -z+1/2'
'-x, -y, -z'
'x, -y, z-1/2'
'-x+1/2, -y+1/2, -z'
'x+1/2, -y+1/2, z-1/2'

loop_
_atom_site_label
_atom_site_type_symbol
_atom_site_fract_x
_atom_site_fract_y
_atom_site_fract_z
_atom_site_U_iso_or_equiv
_atom_site_adp_type
_atom_site_occupancy
_atom_site_site_symmetry_order
_atom_site_calc_flag
_atom_site_refinement_flags_posn
_atom_site_refinement_flags_adp
_atom_site_refinement_flags_occupancy
_atom_site_disorder_assembly
_atom_site_disorder_group
Ga1 Ga 0.78439(2) 0.42436(2) 0.60216(2) 0.02451(11) Uani 1 1 d . . . . .
O1 O 0.71005(10) 0.35037(11) 0.55118(7) 0.0192(4) Uani 1 1 d . . . . .
N2 N 0.75403(13) 0.35499(15) 0.64742(9) 0.0258(5) Uani 1 1 d . . . . .
N1 N 0.73843(12) 0.49750(14) 0.55251(9) 0.0218(5) Uani 1 1 d . . . . .
C30 C 0.61161(14) 0.26470(16) 0.55210(10) 0.0199(5) Uani 1 1 d . . . . .
C31 C 0.57540(15) 0.22118(17) 0.58110(11) 0.0226(6) Uani 1 1 d . . . . .
H31 H 0.534014 0.193217 0.565306 0.027 Uiso 1 1 calc R U . . .
C20 C 0.57840(15) 0.48618(17) 0.44519(11) 0.0215(6) Uani 1 1 d . . . . .
C38 C 0.69561(15) 0.30710(17) 0.62866(11) 0.0223(6) Uani 1 1 d . . . . .
C26 C 0.60480(14) 0.36048(15) 0.48505(10) 0.0185(5) Uani 1 1 d . . . . .
C19 C 0.63760(15) 0.51761(16) 0.47840(11) 0.0230(6) Uani 1 1 d . . . . .
H19 H 0.648347 0.570840 0.475939 0.028 Uiso 1 1 calc R U . . .
C39 C 0.67146(14) 0.30388(16) 0.57756(11) 0.0197(5) Uani 1 1 d . . . . .
C40 C 0.66419(14) 0.39439(16) 0.51455(10) 0.0184(5) Uani 1 1 d . . . . .
C18 C 0.68121(14) 0.47237(16) 0.51508(11) 0.0197(5) Uani 1 1 d . . . . .
C6 C 0.77246(15) 0.56836(16) 0.54358(11) 0.0226(6) Uani 1 1 d . . . . .
C27 C 0.59128(14) 0.27454(15) 0.49525(10) 0.0192(5) Uani 1 1 d . . . . .
C32 C 0.59915(15) 0.21812(17) 0.63315(11) 0.0240(6) Uani 1 1 d . . . . .
C41 C 0.79056(16) 0.34042(19) 0.69846(12) 0.0272(6) Uani 1 1 d . . . . .
C25 C 0.56151(14) 0.40784(16) 0.44972(10) 0.0198(5) Uani 1 1 d . . . . .
H25 H 0.520000 0.386907 0.428389 0.024 Uiso 1 1 calc R U . . .
C42 C 0.84072(16) 0.27994(19) 0.70911(12) 0.0283(6) Uani 1 1 d . . . . .
C8 C 0.72596(17) 0.63425(18) 0.61330(12) 0.0285(6) Uani 1 1 d . . . . .
H8 H 0.724606 0.580083 0.625735 0.034 Uiso 1 1 calc R U . . .
C37 C 0.65830(16) 0.26163(18) 0.65663(11) 0.0255(6) Uani 1 1 d . . . . .
H37 H 0.673585 0.260537 0.692007 0.031 Uiso 1 1 calc R U . . .
C29 C 0.51454(15) 0.25050(17) 0.47284(11) 0.0240(6) Uani 1 1 d . . . . .
H29A H 0.508312 0.195840 0.480157 0.036 Uiso 1 1 calc R U . . .
H29B H 0.503822 0.258231 0.436588 0.036 Uiso 1 1 calc R U . . .
H29C H 0.482213 0.281988 0.487391 0.036 Uiso 1 1 calc R U . . .
C21 C 0.53160(16) 0.53637(17) 0.40468(11) 0.0246(6) Uani 1 1 d D . . . .
C7 C 0.76825(15) 0.63410(17) 0.57293(11) 0.0240(6) Uani 1 1 d . . . . .
C13 C 0.84269(16) 0.64127(18) 0.49707(13) 0.0291(7) Uani 1 1 d . . . . .
H13 H 0.868060 0.644243 0.471317 0.035 Uiso 1 1 calc R U . . .
C28 C 0.64155(16) 0.22455(17) 0.47223(11) 0.0242(6) Uani 1 1 d . . . . .
H28A H 0.690974 0.239391 0.486633 0.036 Uiso 1 1 calc R U . . .
H28B H 0.630879 0.232490 0.435996 0.036 Uiso 1 1 calc R U . . .
H28C H 0.634792 0.169943 0.479410 0.036 Uiso 1 1 calc R U . . .
C14 C 0.81113(15) 0.57129(17) 0.50574(12) 0.0254(6) Uani 1 1 d . . . . .
C43 C 0.85713(18) 0.2293(2) 0.66831(13) 0.0323(7) Uani 1 1 d . . . . .
H43 H 0.843199 0.258888 0.636336 0.039 Uiso 1 1 calc R U . . .
C12 C 0.83753(17) 0.70580(18) 0.52528(13) 0.0320(7) Uani 1 1 d . . . . .
H12 H 0.859038 0.752889 0.518748 0.038 Uiso 1 1 calc R U . . .
C15 C 0.82106(18) 0.50164(18) 0.47430(13) 0.0314(7) Uani 1 1 d . . . . .
H15 H 0.798570 0.456101 0.486981 0.038 Uiso 1 1 calc R U . . .
C33 C 0.55891(17) 0.16706(19) 0.66343(12) 0.0291(7) Uani 1 1 d . . . . .
C49 C 0.77382(18) 0.3849(2) 0.73677(13) 0.0348(7) Uani 1 1 d . . . . .
C10 C 0.64934(17) 0.6599(2) 0.59139(14) 0.0346(7) Uani 1 1 d . . . . .
H10A H 0.649287 0.712940 0.578876 0.052 Uiso 1 1 calc R U . . .
H10B H 0.622098 0.657789 0.617379 0.052 Uiso 1 1 calc R U . . .
H10C H 0.627543 0.625411 0.563867 0.052 Uiso 1 1 calc R U . . .
C46 C 0.87499(18) 0.2674(2) 0.75890(13) 0.0348(7) Uani 1 1 d . . . . .
H46 H 0.908418 0.226470 0.766904 0.042 Uiso 1 1 calc R U . . .
C48 C 0.8112(2) 0.3708(2) 0.78589(13) 0.0385(8) Uani 1 1 d . . . . .
H48 H 0.801736 0.401604 0.812236 0.046 Uiso 1 1 calc R U . . .
C11 C 0.80140(16) 0.70239(17) 0.56284(13) 0.0285(7) Uani 1 1 d . . . . .
H11 H 0.798829 0.747160 0.582355 0.034 Uiso 1 1 calc R U . . .
C47 C 0.86157(18) 0.3130(2) 0.79670(13) 0.0383(8) Uani 1 1 d . . . . .
H47 H 0.886941 0.304651 0.830178 0.046 Uiso 1 1 calc R U . . .
C44 C 0.93583(19) 0.2084(2) 0.67557(16) 0.0410(8) Uani 1 1 d . . . . .
H44A H 0.950151 0.174671 0.704758 0.062 Uiso 1 1 calc R U . . .
H44B H 0.964516 0.255707 0.680784 0.062 Uiso 1 1 calc R U . . .
H44C H 0.943253 0.181516 0.645809 0.062 Uiso 1 1 calc R U . . .
C1 C 0.88626(19) 0.4616(2) 0.61787(16) 0.0397(8) Uani 1 1 d . . . . .
C16 C 0.9001(2) 0.4833(2) 0.47965(16) 0.0411(8) Uani 1 1 d . . . . .
H16A H 0.922366 0.524572 0.464172 0.062 Uiso 1 1 calc R U . . .
H16B H 0.904880 0.434092 0.463059 0.062 Uiso 1 1 calc R U . . .
H16C H 0.923546 0.479426 0.515146 0.062 Uiso 1 1 calc R U . . .
C17 C 0.7845(2) 0.5127(2) 0.41933(15) 0.0449(9) Uani 1 1 d . . . . .
H17A H 0.733627 0.522123 0.416262 0.067 Uiso 1 1 calc R U . . .
H17B H 0.790799 0.466129 0.400551 0.067 Uiso 1 1 calc R U . . .
H17C H 0.805658 0.557078 0.405906 0.067 Uiso 1 1 calc R U . . .
C9 C 0.7590(2) 0.6857(2) 0.65803(14) 0.0401(8) Uani 1 1 d . . . . .
H9A H 0.809249 0.672176 0.670225 0.060 Uiso 1 1 calc R U . . .
H9B H 0.733715 0.677793 0.684752 0.060 Uiso 1 1 calc R U . . .
H9C H 0.755055 0.740030 0.647671 0.060 Uiso 1 1 calc R U . . .
C4 C 0.9596(2) 0.4102(2) 0.68696(15) 0.0394(8) Uani 1 1 d . . . . .
H4 H 0.993375 0.378377 0.708530 0.047 Uiso 1 1 calc R U . . .
C35 C 0.48128(19) 0.1919(3) 0.65450(15) 0.0433(9) Uani 1 1 d . . . . .
H35A H 0.456328 0.158560 0.673715 0.065 Uiso 1 1 calc R U . . .
H35B H 0.458814 0.187474 0.618862 0.065 Uiso 1 1 calc R U . . .
H35C H 0.478786 0.245668 0.665187 0.065 Uiso 1 1 calc R U . . .
C45 C 0.8150(2) 0.1536(2) 0.66102(19) 0.0509(10) Uani 1 1 d . . . . .
H45A H 0.825896 0.124883 0.632998 0.076 Uiso 1 1 calc R U . . .
H45B H 0.763915 0.165111 0.653912 0.076 Uiso 1 1 calc R U . . .
H45C H 0.828047 0.122455 0.691499 0.076 Uiso 1 1 calc R U . . .
C3 C 0.92200(19) 0.4735(2) 0.70232(15) 0.0392(8) Uani 1 1 d . . . . .
H3 H 0.925482 0.489214 0.735888 0.047 Uiso 1 1 calc R U . . .
C50 C 0.7160(2) 0.4464(3) 0.72672(14) 0.0471(10) Uani 1 1 d . . . . .
H50 H 0.695924 0.448267 0.689842 0.056 Uiso 1 1 calc R U . . .
C36 C 0.5916(2) 0.1693(3) 0.71912(14) 0.0438(9) Uani 1 1 d . . . . .
H36A H 0.589227 0.222087 0.731529 0.066 Uiso 1 1 calc R U . . .
H36B H 0.641389 0.152743 0.725325 0.066 Uiso 1 1 calc R U . . .
H36C H 0.565229 0.134451 0.736466 0.066 Uiso 1 1 calc R U . . .
C34 C 0.5605(2) 0.0819(2) 0.64593(15) 0.0427(9) Uani 1 1 d . . . . .
H34A H 0.537578 0.048744 0.666509 0.064 Uiso 1 1 calc R U . . .
H34B H 0.609986 0.065504 0.649363 0.064 Uiso 1 1 calc R U . . .
H34C H 0.534994 0.077783 0.610872 0.064 Uiso 1 1 calc R U . . .
C5 C 0.93940(19) 0.4030(2) 0.63685(15) 0.0389(8) Uani 1 1 d . . . . .
H5 H 0.956971 0.365749 0.617279 0.047 Uiso 1 1 calc R U . . .
C2 C 0.88081(19) 0.5073(2) 0.66168(16) 0.0408(8) Uani 1 1 d . . . . .
H2 H 0.853129 0.552697 0.661495 0.049 Uiso 1 1 calc R U . . .
C52 C 0.6556(2) 0.4256(3) 0.7516(2) 0.0681(14) Uani 1 1 d . . . . .
H52A H 0.673785 0.423637 0.787867 0.102 Uiso 1 1 calc R U . . .
H52B H 0.636253 0.374925 0.739549 0.102 Uiso 1 1 calc R U . . .
H52C H 0.618068 0.464660 0.743289 0.102 Uiso 1 1 calc R U . . .
C51 C 0.7451(3) 0.5260(3) 0.7431(2) 0.0624(13) Uani 1 1 d . . . . .
H51A H 0.707155 0.564456 0.733675 0.094 Uiso 1 1 calc R U . . .
H51B H 0.783891 0.538416 0.726791 0.094 Uiso 1 1 calc R U . . .
H51C H 0.763192 0.526567 0.779426 0.094 Uiso 1 1 calc R U . . .
C24 C 0.4531(3) 0.5323(3) 0.4102(2) 0.0423(14) Uani 0.736(8) 1 d D . P A 1
H24A H 0.423907 0.568732 0.386898 0.063 Uiso 0.736(8) 1 calc R U P A 1
H24B H 0.451166 0.545703 0.444462 0.063 Uiso 0.736(8) 1 calc R U P A 1
H24C H 0.434759 0.479728 0.402618 0.063 Uiso 0.736(8) 1 calc R U P A 1
C22 C 0.5530(4) 0.6214(3) 0.4084(3) 0.055(2) Uani 0.736(8) 1 d D . P A 1
H22A H 0.601553 0.626655 0.403650 0.082 Uiso 0.736(8) 1 calc R U P A 1
H22B H 0.550936 0.641259 0.441420 0.082 Uiso 0.736(8) 1 calc R U P A 1
H22C H 0.520215 0.650863 0.382557 0.082 Uiso 0.736(8) 1 calc R U P A 1
C23 C 0.5339(4) 0.5063(4) 0.35355(18) 0.0483(17) Uani 0.736(8) 1 d D . P A 1
H23A H 0.507118 0.541257 0.327985 0.072 Uiso 0.736(8) 1 calc R U P A 1
H23B H 0.512630 0.454667 0.348971 0.072 Uiso 0.736(8) 1 calc R U P A 1
H23C H 0.583436 0.503618 0.350498 0.072 Uiso 0.736(8) 1 calc R U P A 1
C24A C 0.4665(8) 0.4950(8) 0.3749(7) 0.052(5) Uani 0.264(8) 1 d D . P A 2
H24D H 0.439140 0.530358 0.349847 0.078 Uiso 0.264(8) 1 calc R U P A 2
H24E H 0.436840 0.477958 0.397406 0.078 Uiso 0.264(8) 1 calc R U P A 2
H24F H 0.481363 0.450075 0.358144 0.078 Uiso 0.264(8) 1 calc R U P A 2
C22A C 0.5122(8) 0.6087(8) 0.4273(5) 0.038(4) Uani 0.264(8) 1 d D . P A 2
H22D H 0.555559 0.636513 0.443462 0.056 Uiso 0.264(8) 1 calc R U P A 2
H22E H 0.484807 0.596093 0.452169 0.056 Uiso 0.264(8) 1 calc R U P A 2
H22F H 0.483370 0.641254 0.401163 0.056 Uiso 0.264(8) 1 calc R U P A 2
C23A C 0.5770(8) 0.5569(11) 0.3661(5) 0.046(5) Uani 0.264(8) 1 d D . P A 2
H23D H 0.594947 0.509260 0.354086 0.069 Uiso 0.264(8) 1 calc R U P A 2
H23E H 0.617251 0.589539 0.382215 0.069 Uiso 0.264(8) 1 calc R U P A 2
H23F H 0.547415 0.584771 0.337853 0.069 Uiso 0.264(8) 1 calc R U P A 2
H1 H 0.898(3) 0.487(3) 0.5898(18) 0.060(14) Uiso 1 1 d . . . . .

loop_
_atom_site_aniso_label
_atom_site_aniso_U_11
_atom_site_aniso_U_22
_atom_site_aniso_U_33
_atom_site_aniso_U_23
_atom_site_aniso_U_13
_atom_site_aniso_U_12
Ga1 0.01968(17) 0.02308(18) 0.02876(18) -0.00009(13) 0.00137(12) -0.00242(13)
O1 0.0118(8) 0.0182(9) 0.0260(10) 0.0030(8) 0.0005(7) -0.0013(7)
N2 0.0218(12) 0.0266(13) 0.0255(12) -0.0017(10) -0.0016(10) -0.0037(10)
N1 0.0168(11) 0.0167(11) 0.0296(13) 0.0009(9) 0.0003(9) -0.0061(9)
C30 0.0165(12) 0.0158(12) 0.0257(14) 0.0011(10) 0.0012(10) 0.0006(10)
C31 0.0165(13) 0.0210(14) 0.0290(14) 0.0024(11) 0.0026(11) -0.0024(10)
C20 0.0184(13) 0.0212(14) 0.0243(13) 0.0029(11) 0.0039(10) 0.0017(11)
C38 0.0151(13) 0.0208(13) 0.0291(14) -0.0009(11) 0.0013(11) 0.0010(10)
C26 0.0153(12) 0.0162(13) 0.0240(13) 0.0006(10) 0.0045(10) -0.0019(10)
C19 0.0219(14) 0.0157(13) 0.0303(15) 0.0010(11) 0.0036(11) -0.0014(11)
C39 0.0135(12) 0.0180(13) 0.0274(14) 0.0030(10) 0.0045(10) -0.0005(10)
C40 0.0147(12) 0.0178(13) 0.0223(13) 0.0017(10) 0.0030(10) 0.0017(10)
C18 0.0126(12) 0.0201(13) 0.0263(14) -0.0010(11) 0.0043(10) -0.0038(10)
C6 0.0173(13) 0.0168(13) 0.0305(15) 0.0014(11) -0.0015(11) -0.0022(10)
C27 0.0161(12) 0.0155(12) 0.0245(13) 0.0012(10) 0.0014(10) -0.0042(10)
C32 0.0185(13) 0.0248(14) 0.0289(15) 0.0042(12) 0.0060(11) 0.0021(11)
C41 0.0185(13) 0.0322(16) 0.0282(15) -0.0011(12) -0.0001(11) -0.0071(12)
C25 0.0150(12) 0.0188(13) 0.0245(13) -0.0015(10) 0.0025(10) -0.0010(10)
C42 0.0200(14) 0.0319(16) 0.0313(16) 0.0028(13) 0.0019(12) -0.0051(12)
C8 0.0274(15) 0.0231(15) 0.0328(16) -0.0021(12) 0.0021(12) 0.0009(12)
C37 0.0217(14) 0.0304(16) 0.0232(14) 0.0020(12) 0.0023(11) 0.0011(12)
C29 0.0191(13) 0.0220(14) 0.0281(14) 0.0020(11) -0.0006(11) -0.0047(11)
C21 0.0229(14) 0.0176(14) 0.0307(15) 0.0038(11) 0.0011(11) 0.0019(11)
C7 0.0163(13) 0.0204(14) 0.0319(15) 0.0000(11) -0.0015(11) 0.0003(10)
C13 0.0209(14) 0.0253(15) 0.0401(17) 0.0055(13) 0.0049(12) -0.0041(12)
C28 0.0229(14) 0.0182(13) 0.0306(15) -0.0014(11) 0.0044(11) -0.0005(11)
C14 0.0192(13) 0.0199(14) 0.0350(16) -0.0003(12) 0.0018(12) -0.0018(11)
C43 0.0293(16) 0.0319(17) 0.0335(17) 0.0037(13) 0.0024(13) 0.0031(13)
C12 0.0249(15) 0.0193(14) 0.0483(19) 0.0053(13) 0.0011(14) -0.0071(12)
C15 0.0301(16) 0.0222(15) 0.0446(19) -0.0043(13) 0.0142(14) -0.0055(12)
C33 0.0249(15) 0.0318(17) 0.0319(16) 0.0074(13) 0.0092(12) -0.0008(12)
C49 0.0291(16) 0.0402(19) 0.0323(17) -0.0053(14) 0.0013(13) -0.0042(14)
C10 0.0259(16) 0.0348(18) 0.0419(19) -0.0016(14) 0.0055(14) -0.0002(13)
C46 0.0266(16) 0.0406(19) 0.0341(17) 0.0087(14) 0.0004(13) -0.0018(14)
C48 0.0369(19) 0.049(2) 0.0279(16) -0.0076(15) 0.0039(14) -0.0077(16)
C11 0.0222(14) 0.0176(14) 0.0416(18) -0.0012(12) -0.0014(12) -0.0012(11)
C47 0.0289(17) 0.055(2) 0.0274(16) 0.0059(15) -0.0018(13) -0.0102(16)
C44 0.0317(18) 0.040(2) 0.052(2) 0.0009(17) 0.0110(16) 0.0025(15)
C1 0.0255(17) 0.038(2) 0.051(2) 0.0013(17) -0.0018(15) -0.0065(14)
C16 0.041(2) 0.0312(18) 0.056(2) 0.0006(16) 0.0194(17) 0.0039(15)
C17 0.044(2) 0.048(2) 0.044(2) -0.0107(17) 0.0110(17) -0.0059(18)
C9 0.0337(18) 0.043(2) 0.0402(19) -0.0115(16) 0.0027(15) -0.0017(15)
C4 0.0340(18) 0.0315(18) 0.048(2) 0.0009(15) -0.0007(15) -0.0009(14)
C35 0.0260(17) 0.054(2) 0.052(2) 0.0162(18) 0.0123(15) -0.0010(16)
C45 0.035(2) 0.036(2) 0.080(3) -0.013(2) 0.010(2) -0.0012(16)
C3 0.0328(18) 0.0346(18) 0.050(2) -0.0009(16) 0.0080(15) -0.0033(15)
C50 0.045(2) 0.060(3) 0.0323(18) -0.0122(17) 0.0017(16) 0.0171(19)
C36 0.044(2) 0.052(2) 0.0361(19) 0.0084(17) 0.0098(16) -0.0078(18)
C34 0.055(2) 0.0313(18) 0.047(2) 0.0060(16) 0.0222(18) -0.0016(17)
C5 0.0276(17) 0.0390(19) 0.049(2) -0.0044(16) 0.0059(15) -0.0031(14)
C2 0.0282(17) 0.0289(17) 0.063(2) -0.0004(16) 0.0053(16) -0.0031(14)
C52 0.037(2) 0.063(3) 0.105(4) -0.019(3) 0.018(2) -0.001(2)
C51 0.073(3) 0.047(3) 0.076(3) 0.002(2) 0.035(3) 0.012(2)
C24 0.029(2) 0.046(3) 0.052(3) 0.017(3) 0.009(2) 0.013(2)
C22 0.050(4) 0.023(2) 0.074(4) 0.017(3) -0.022(3) -0.005(2)
C23 0.065(4) 0.049(3) 0.031(3) 0.013(2) 0.011(2) 0.030(3)
C24A 0.043(8) 0.028(7) 0.065(11) 0.014(7) -0.029(8) 0.003(6)
C22A 0.039(8) 0.028(7) 0.041(7) 0.002(6) 0.001(6) 0.010(6)
C23A 0.047(9) 0.063(11) 0.031(7) 0.027(7) 0.018(6) 0.032(8)

loop_
_atom_type_symbol
_atom_type_description
_atom_type_scat_dispersion_real
_atom_type_scat_dispersion_imag
_atom_type_scat_source
C C 0.0033 0.0016 'International Tables Vol C Tables 4.2.6.8 and 6.1.1.4'
H H 0.0000 0.0000 'International Tables Vol C Tables 4.2.6.8 and 6.1.1.4'
Ga Ga 0.2307 1.6083 'International Tables Vol C Tables 4.2.6.8 and 6.1.1.4'
N N 0.0061 0.0033 'International Tables Vol C Tables 4.2.6.8 and 6.1.1.4'
O O 0.0106 0.0060 'International Tables Vol C Tables 4.2.6.8 and 6.1.1.4'

loop_
_exptl_crystal_face_index_h
_exptl_crystal_face_index_k
_exptl_crystal_face_index_l
_exptl_crystal_face_perp_dist
-2 2 1 0.1279
1 2 0 0.1409
-2 -1 -1 0.0759
-1 2 -1 0.1183
-2 -2 -1 0.1119
-1 2 1 0.1343
0 0 -1 0.0279
0 0 1 0.0238
2 1 -1 0.1126
2 -1 -1 0.1238

loop_
_geom_angle_atom_site_label_1
_geom_angle_atom_site_label_2
_geom_angle_atom_site_label_3
_geom_angle
_geom_angle_site_symmetry_1
_geom_angle_site_symmetry_3
_geom_angle_publ_flag
N2 Ga1 O1 78.19(9) . . ?
N2 Ga1 N1 135.55(10) . . ?
N2 Ga1 C1 119.24(14) . . ?
N1 Ga1 O1 78.50(9) . . ?
N1 Ga1 C1 102.15(13) . . ?
C1 Ga1 O1 142.31(13) . . ?
C39 O1 Ga1 110.68(16) . . ?
C40 O1 Ga1 110.96(16) . . ?
C40 O1 C39 111.1(2) . . ?
C38 N2 Ga1 118.2(2) . . ?
C38 N2 C41 115.4(2) . . ?
C41 N2 Ga1 126.03(19) . . ?
C18 N1 Ga1 118.52(18) . . ?
C18 N1 C6 117.1(2) . . ?
C6 N1 Ga1 121.84(18) . . ?
C31 C30 C27 126.7(2) . . ?
C39 C30 C31 116.4(3) . . ?
C39 C30 C27 116.8(2) . . ?
C30 C31 H31 119.5 . . ?
C30 C31 C32 121.0(3) . . ?
C32 C31 H31 119.5 . . ?
C19 C20 C25 119.2(3) . . ?
C19 C20 C21 120.8(3) . . ?
C25 C20 C21 120.0(3) . . ?
N2 C38 C37 126.8(3) . . ?
C39 C38 N2 117.2(3) . . ?
C39 C38 C37 116.0(3) . . ?
C40 C26 C27 117.1(2) . . ?
C40 C26 C25 116.5(2) . . ?
C25 C26 C27 126.3(2) . . ?
C20 C19 H19 119.3 . . ?
C18 C19 C20 121.4(3) . . ?
C18 C19 H19 119.3 . . ?
C30 C39 O1 119.9(2) . . ?
C38 C39 O1 114.1(2) . . ?
C38 C39 C30 125.8(3) . . ?
C26 C40 O1 119.7(2) . . ?
C26 C40 C18 125.7(3) . . ?
C18 C40 O1 114.3(2) . . ?
N1 C18 C19 127.1(3) . . ?
C40 C18 N1 117.1(2) . . ?
C40 C18 C19 115.8(2) . . ?
C7 C6 N1 120.2(3) . . ?
C7 C6 C14 120.1(3) . . ?
C14 C6 N1 119.7(3) . . ?
C30 C27 C26 106.1(2) . . ?
C30 C27 C28 108.6(2) . . ?
C29 C27 C30 112.4(2) . . ?
C29 C27 C26 112.2(2) . . ?
C29 C27 C28 109.0(2) . . ?
C28 C27 C26 108.5(2) . . ?
C31 C32 C33 119.1(3) . . ?
C37 C32 C31 119.6(3) . . ?
C37 C32 C33 121.3(3) . . ?
C42 C41 N2 119.5(3) . . ?
C49 C41 N2 119.4(3) . . ?
C49 C41 C42 121.1(3) . . ?
C20 C25 H25 119.5 . . ?
C26 C25 C20 120.9(3) . . ?
C26 C25 H25 119.5 . . ?
C41 C42 C43 121.7(3) . . ?
C46 C42 C41 117.9(3) . . ?
C46 C42 C43 120.4(3) . . ?
C7 C8 H8 108.0 . . ?
C7 C8 C10 110.2(3) . . ?
C7 C8 C9 113.1(3) . . ?
C10 C8 H8 108.0 . . ?
C10 C8 C9 109.5(3) . . ?
C9 C8 H8 108.0 . . ?
C38 C37 H37 119.5 . . ?
C32 C37 C38 121.0(3) . . ?
C32 C37 H37 119.5 . . ?
C27 C29 H29A 109.5 . . ?
C27 C29 H29B 109.5 . . ?
C27 C29 H29C 109.5 . . ?
H29A C29 H29B 109.5 . . ?
H29A C29 H29C 109.5 . . ?
H29B C29 H29C 109.5 . . ?
C20 C21 C24 109.2(3) . . ?
C20 C21 C23A 107.0(5) . . ?
C22 C21 C20 113.1(3) . . ?
C22 C21 C24 107.0(4) . . ?
C23 C21 C20 110.1(3) . . ?
C23 C21 C24 108.1(4) . . ?
C23 C21 C22 109.3(4) . . ?
C24A C21 C20 113.8(5) . . ?
C24A C21 C23A 105.4(11) . . ?
C22A C21 C20 109.7(6) . . ?
C22A C21 C24A 111.5(9) . . ?
C22A C21 C23A 109.1(10) . . ?
C6 C7 C8 122.0(3) . . ?
C11 C7 C6 118.6(3) . . ?
C11 C7 C8 119.2(3) . . ?
C14 C13 H13 119.5 . . ?
C12 C13 H13 119.5 . . ?
C12 C13 C14 121.0(3) . . ?
C27 C28 H28A 109.5 . . ?
C27 C28 H28B 109.5 . . ?
C27 C28 H28C 109.5 . . ?
H28A C28 H28B 109.5 . . ?
H28A C28 H28C 109.5 . . ?
H28B C28 H28C 109.5 . . ?
C6 C14 C15 123.1(3) . . ?
C13 C14 C6 118.7(3) . . ?
C13 C14 C15 118.2(3) . . ?
C42 C43 H43 107.2 . . ?
C42 C43 C44 114.2(3) . . ?
C42 C43 C45 113.4(3) . . ?
C44 C43 H43 107.2 . . ?
C44 C43 C45 107.4(3) . . ?
C45 C43 H43 107.2 . . ?
C13 C12 H12 119.9 . . ?
C11 C12 C13 120.2(3) . . ?
C11 C12 H12 119.9 . . ?
C14 C15 H15 107.8 . . ?
C14 C15 C16 111.2(3) . . ?
C14 C15 C17 111.9(3) . . ?
C16 C15 H15 107.8 . . ?
C17 C15 H15 107.8 . . ?
C17 C15 C16 110.2(3) . . ?
C32 C33 C34 109.2(3) . . ?
C35 C33 C32 110.5(3) . . ?
C35 C33 C34 107.8(3) . . ?
C36 C33 C32 112.7(3) . . ?
C36 C33 C35 108.8(3) . . ?
C36 C33 C34 107.7(3) . . ?
C41 C49 C50 122.3(3) . . ?
C48 C49 C41 118.3(3) . . ?
C48 C49 C50 119.5(3) . . ?
C8 C10 H10A 109.5 . . ?
C8 C10 H10B 109.5 . . ?
C8 C10 H10C 109.5 . . ?
H10A C10 H10B 109.5 . . ?
H10A C10 H10C 109.5 . . ?
H10B C10 H10C 109.5 . . ?
C42 C46 H46 119.2 . . ?
C47 C46 C42 121.6(3) . . ?
C47 C46 H46 119.2 . . ?
C49 C48 H48 119.4 . . ?
C47 C48 C49 121.1(3) . . ?
C47 C48 H48 119.4 . . ?
C7 C11 H11 119.4 . . ?
C12 C11 C7 121.2(3) . . ?
C12 C11 H11 119.4 . . ?
C46 C47 C48 119.9(3) . . ?
C46 C47 H47 120.1 . . ?
C48 C47 H47 120.1 . . ?
C43 C44 H44A 109.5 . . ?
C43 C44 H44B 109.5 . . ?
C43 C44 H44C 109.5 . . ?
H44A C44 H44B 109.5 . . ?
H44A C44 H44C 109.5 . . ?
H44B C44 H44C 109.5 . . ?
Ga1 C1 H1 112(3) . . ?
C5 C1 Ga1 115.3(3) . . ?
C5 C1 C2 105.0(3) . . ?
C5 C1 H1 109(3) . . ?
C2 C1 Ga1 95.7(2) . . ?
C2 C1 H1 120(3) . . ?
C15 C16 H16A 109.5 . . ?
C15 C16 H16B 109.5 . . ?
C15 C16 H16C 109.5 . . ?
H16A C16 H16B 109.5 . . ?
H16A C16 H16C 109.5 . . ?
H16B C16 H16C 109.5 . . ?
C15 C17 H17A 109.5 . . ?
C15 C17 H17B 109.5 . . ?
C15 C17 H17C 109.5 . . ?
H17A C17 H17B 109.5 . . ?
H17A C17 H17C 109.5 . . ?
H17B C17 H17C 109.5 . . ?
C8 C9 H9A 109.5 . . ?
C8 C9 H9B 109.5 . . ?
C8 C9 H9C 109.5 . . ?
H9A C9 H9B 109.5 . . ?
H9A C9 H9C 109.5 . . ?
H9B C9 H9C 109.5 . . ?
C3 C4 H4 125.5 . . ?
C5 C4 H4 125.5 . . ?
C5 C4 C3 108.9(3) . . ?
C33 C35 H35A 109.5 . . ?
C33 C35 H35B 109.5 . . ?
C33 C35 H35C 109.5 . . ?
H35A C35 H35B 109.5 . . ?
H35A C35 H35C 109.5 . . ?
H35B C35 H35C 109.5 . . ?
C43 C45 H45A 109.5 . . ?
C43 C45 H45B 109.5 . . ?
C43 C45 H45C 109.5 . . ?
H45A C45 H45B 109.5 . . ?
H45A C45 H45C 109.5 . . ?
H45B C45 H45C 109.5 . . ?
C4 C3 H3 125.4 . . ?
C2 C3 C4 109.3(4) . . ?
C2 C3 H3 125.4 . . ?
C49 C50 H50 107.7 . . ?
C49 C50 C52 110.9(4) . . ?
C52 C50 H50 107.7 . . ?
C51 C50 C49 112.0(4) . . ?
C51 C50 H50 107.7 . . ?
C51 C50 C52 110.6(4) . . ?
C33 C36 H36A 109.5 . . ?
C33 C36 H36B 109.5 . . ?
C33 C36 H36C 109.5 . . ?
H36A C36 H36B 109.5 . . ?
H36A C36 H36C 109.5 . . ?
H36B C36 H36C 109.5 . . ?
C33 C34 H34A 109.5 . . ?
C33 C34 H34B 109.5 . . ?
C33 C34 H34C 109.5 . . ?
H34A C34 H34B 109.5 . . ?
H34A C34 H34C 109.5 . . ?
H34B C34 H34C 109.5 . . ?
C1 C5 H5 125.7 . . ?
C4 C5 C1 108.5(4) . . ?
C4 C5 H5 125.7 . . ?
C1 C2 H2 126.0 . . ?
C3 C2 C1 108.0(3) . . ?
C3 C2 H2 126.0 . . ?
C50 C52 H52A 109.5 . . ?
C50 C52 H52B 109.5 . . ?
C50 C52 H52C 109.5 . . ?
H52A C52 H52B 109.5 . . ?
H52A C52 H52C 109.5 . . ?
H52B C52 H52C 109.5 . . ?
C50 C51 H51A 109.5 . . ?
C50 C51 H51B 109.5 . . ?
C50 C51 H51C 109.5 . . ?
H51A C51 H51B 109.5 . . ?
H51A C51 H51C 109.5 . . ?
H51B C51 H51C 109.5 . . ?
C21 C24 H24A 109.5 . . ?
C21 C24 H24B 109.5 . . ?
C21 C24 H24C 109.5 . . ?
H24A C24 H24B 109.5 . . ?
H24A C24 H24C 109.5 . . ?
H24B C24 H24C 109.5 . . ?
C21 C22 H22A 109.5 . . ?
C21 C22 H22B 109.5 . . ?
C21 C22 H22C 109.5 . . ?
H22A C22 H22B 109.5 . . ?
H22A C22 H22C 109.5 . . ?
H22B C22 H22C 109.5 . . ?
C21 C23 H23A 109.5 . . ?
C21 C23 H23B 109.5 . . ?
C21 C23 H23C 109.5 . . ?
H23A C23 H23B 109.5 . . ?
H23A C23 H23C 109.5 . . ?
H23B C23 H23C 109.5 . . ?
C21 C24A H24D 109.5 . . ?
C21 C24A H24E 109.5 . . ?
C21 C24A H24F 109.5 . . ?
H24D C24A H24E 109.5 . . ?
H24D C24A H24F 109.5 . . ?
H24E C24A H24F 109.5 . . ?
C21 C22A H22D 109.5 . . ?
C21 C22A H22E 109.5 . . ?
C21 C22A H22F 109.5 . . ?
H22D C22A H22E 109.5 . . ?
H22D C22A H22F 109.5 . . ?
H22E C22A H22F 109.5 . . ?
C21 C23A H23D 109.5 . . ?
C21 C23A H23E 109.5 . . ?
C21 C23A H23F 109.5 . . ?
H23D C23A H23E 109.5 . . ?
H23D C23A H23F 109.5 . . ?
H23E C23A H23F 109.5 . . ?

loop_
_geom_bond_atom_site_label_1
_geom_bond_atom_site_label_2
_geom_bond_distance
_geom_bond_site_symmetry_2
_geom_bond_publ_flag
Ga1 O1 2.1782(19) . ?
Ga1 N2 1.915(3) . ?
Ga1 N1 1.923(2) . ?
Ga1 C1 2.020(4) . ?
O1 C39 1.405(3) . ?
O1 C40 1.404(3) . ?
N2 C38 1.400(4) . ?
N2 C41 1.442(4) . ?
N1 C18 1.396(3) . ?
N1 C6 1.438(4) . ?
C30 C31 1.395(4) . ?
C30 C39 1.384(4) . ?
C30 C27 1.532(4) . ?
C31 H31 0.9500 . ?
C31 C32 1.401(4) . ?
C20 C19 1.399(4) . ?
C20 C25 1.406(4) . ?
C20 C21 1.534(4) . ?
C38 C39 1.377(4) . ?
C38 C37 1.408(4) . ?
C26 C40 1.375(4) . ?
C26 C27 1.546(4) . ?
C26 C25 1.394(4) . ?
C19 H19 0.9500 . ?
C19 C18 1.397(4) . ?
C40 C18 1.388(4) . ?
C6 C7 1.408(4) . ?
C6 C14 1.413(4) . ?
C27 C29 1.526(4) . ?
C27 C28 1.540(4) . ?
C32 C37 1.397(4) . ?
C32 C33 1.540(4) . ?
C41 C42 1.410(5) . ?
C41 C49 1.401(5) . ?
C25 H25 0.9500 . ?
C42 C43 1.513(5) . ?
C42 C46 1.395(5) . ?
C8 H8 1.0000 . ?
C8 C7 1.521(4) . ?
C8 C10 1.530(4) . ?
C8 C9 1.534(5) . ?
C37 H37 0.9500 . ?
C29 H29A 0.9800 . ?
C29 H29B 0.9800 . ?
C29 H29C 0.9800 . ?
C21 C24 1.559(6) . ?
C21 C22 1.525(6) . ?
C21 C23 1.509(6) . ?
C21 C24A 1.514(12) . ?
C21 C22A 1.483(12) . ?
C21 C23A 1.564(12) . ?
C7 C11 1.401(4) . ?
C13 H13 0.9500 . ?
C13 C14 1.400(4) . ?
C13 C12 1.376(5) . ?
C28 H28A 0.9800 . ?
C28 H28B 0.9800 . ?
C28 H28C 0.9800 . ?
C14 C15 1.521(4) . ?
C43 H43 1.0000 . ?
C43 C44 1.530(5) . ?
C43 C45 1.530(5) . ?
C12 H12 0.9500 . ?
C12 C11 1.373(5) . ?
C15 H15 1.0000 . ?
C15 C16 1.532(5) . ?
C15 C17 1.527(5) . ?
C33 C35 1.524(5) . ?
C33 C36 1.518(5) . ?
C33 C34 1.552(5) . ?
C49 C48 1.400(5) . ?
C49 C50 1.522(5) . ?
C10 H10A 0.9800 . ?
C10 H10B 0.9800 . ?
C10 H10C 0.9800 . ?
C46 H46 0.9500 . ?
C46 C47 1.375(5) . ?
C48 H48 0.9500 . ?
C48 C47 1.379(6) . ?
C11 H11 0.9500 . ?
C47 H47 0.9500 . ?
C44 H44A 0.9800 . ?
C44 H44B 0.9800 . ?
C44 H44C 0.9800 . ?
C1 C5 1.453(5) . ?
C1 C2 1.464(6) . ?
C1 H1 0.96(5) . ?
C16 H16A 0.9800 . ?
C16 H16B 0.9800 . ?
C16 H16C 0.9800 . ?
C17 H17A 0.9800 . ?
C17 H17B 0.9800 . ?
C17 H17C 0.9800 . ?
C9 H9A 0.9800 . ?
C9 H9B 0.9800 . ?
C9 H9C 0.9800 . ?
C4 H4 0.9500 . ?
C4 C3 1.430(5) . ?
C4 C5 1.349(5) . ?
C35 H35A 0.9800 . ?
C35 H35B 0.9800 . ?
C35 H35C 0.9800 . ?
C45 H45A 0.9800 . ?
C45 H45B 0.9800 . ?
C45 H45C 0.9800 . ?
C3 H3 0.9500 . ?
C3 C2 1.348(5) . ?
C50 H50 1.0000 . ?
C50 C52 1.522(7) . ?
C50 C51 1.516(7) . ?
C36 H36A 0.9800 . ?
C36 H36B 0.9800 . ?
C36 H36C 0.9800 . ?
C34 H34A 0.9800 . ?
C34 H34B 0.9800 . ?
C34 H34C 0.9800 . ?
C5 H5 0.9500 . ?
C2 H2 0.9500 . ?
C52 H52A 0.9800 . ?
C52 H52B 0.9800 . ?
C52 H52C 0.9800 . ?
C51 H51A 0.9800 . ?
C51 H51B 0.9800 . ?
C51 H51C 0.9800 . ?
C24 H24A 0.9800 . ?
C24 H24B 0.9800 . ?
C24 H24C 0.9800 . ?
C22 H22A 0.9800 . ?
C22 H22B 0.9800 . ?
C22 H22C 0.9800 . ?
C23 H23A 0.9800 . ?
C23 H23B 0.9800 . ?
C23 H23C 0.9800 . ?
C24A H24D 0.9800 . ?
C24A H24E 0.9800 . ?
C24A H24F 0.9800 . ?
C22A H22D 0.9800 . ?
C22A H22E 0.9800 . ?
C22A H22F 0.9800 . ?
C23A H23D 0.9800 . ?
C23A H23E 0.9800 . ?
C23A H23F 0.9800 . ?

loop_
_geom_torsion_atom_site_label_1
_geom_torsion_atom_site_label_2
_geom_torsion_atom_site_label_3
_geom_torsion_atom_site_label_4
_geom_torsion
_geom_torsion_site_symmetry_1
_geom_torsion_site_symmetry_2
_geom_torsion_site_symmetry_3
_geom_torsion_site_symmetry_4
_geom_torsion_publ_flag
Ga1 O1 C39 C30 166.5(2) . . . . ?
Ga1 O1 C39 C38 -8.7(3) . . . . ?
Ga1 O1 C40 C26 -167.2(2) . . . . ?
Ga1 O1 C40 C18 7.2(3) . . . . ?
Ga1 N2 C38 C39 10.6(3) . . . . ?
Ga1 N2 C38 C37 -169.2(2) . . . . ?
Ga1 N2 C41 C42 -91.1(3) . . . . ?
Ga1 N2 C41 C49 91.1(3) . . . . ?
Ga1 N1 C18 C19 174.4(2) . . . . ?
Ga1 N1 C18 C40 -3.9(3) . . . . ?
Ga1 N1 C6 C7 -85.1(3) . . . . ?
Ga1 N1 C6 C14 93.9(3) . . . . ?
Ga1 C1 C5 C4 -100.3(3) . . . . ?
Ga1 C1 C2 C3 113.0(3) . . . . ?
O1 C40 C18 N1 -2.8(4) . . . . ?
O1 C40 C18 C19 178.6(2) . . . . ?
N2 C38 C39 O1 0.0(4) . . . . ?
N2 C38 C39 C30 -174.9(3) . . . . ?
N2 C38 C37 C32 177.9(3) . . . . ?
N2 C41 C42 C43 -0.4(4) . . . . ?
N2 C41 C42 C46 -179.9(3) . . . . ?
N2 C41 C49 C48 -178.5(3) . . . . ?
N2 C41 C49 C50 2.5(5) . . . . ?
N1 C6 C7 C8 -2.4(4) . . . . ?
N1 C6 C7 C11 -179.3(3) . . . . ?
N1 C6 C14 C13 178.8(3) . . . . ?
N1 C6 C14 C15 -2.0(4) . . . . ?
C30 C31 C32 C37 2.6(4) . . . . ?
C30 C31 C32 C33 -177.9(3) . . . . ?
C31 C30 C39 O1 -178.6(2) . . . . ?
C31 C30 C39 C38 -4.0(4) . . . . ?
C31 C30 C27 C26 139.3(3) . . . . ?
C31 C30 C27 C29 16.4(4) . . . . ?
C31 C30 C27 C28 -104.2(3) . . . . ?
C31 C32 C37 C38 -1.6(4) . . . . ?
C31 C32 C33 C35 -58.7(4) . . . . ?
C31 C32 C33 C36 179.4(3) . . . . ?
C31 C32 C33 C34 59.8(4) . . . . ?
C20 C19 C18 N1 -175.1(3) . . . . ?
C20 C19 C18 C40 3.3(4) . . . . ?
C38 N2 C41 C42 81.5(4) . . . . ?
C38 N2 C41 C49 -96.4(3) . . . . ?
C26 C40 C18 N1 171.2(3) . . . . ?
C26 C40 C18 C19 -7.3(4) . . . . ?
C19 C20 C25 C26 -3.2(4) . . . . ?
C19 C20 C21 C24 -124.0(4) . . . . ?
C19 C20 C21 C22 -5.1(5) . . . . ?
C19 C20 C21 C23 117.5(4) . . . . ?
C19 C20 C21 C24A -175.1(9) . . . . ?
C19 C20 C21 C22A -49.4(8) . . . . ?
C19 C20 C21 C23A 68.9(9) . . . . ?
C39 O1 C40 C26 -43.6(3) . . . . ?
C39 O1 C40 C18 130.8(2) . . . . ?
C39 C30 C31 C32 0.1(4) . . . . ?
C39 C30 C27 C26 -39.6(3) . . . . ?
C39 C30 C27 C29 -162.5(2) . . . . ?
C39 C30 C27 C28 76.9(3) . . . . ?
C39 C38 C37 C32 -1.8(4) . . . . ?
C40 O1 C39 C30 42.8(3) . . . . ?
C40 O1 C39 C38 -132.4(2) . . . . ?
C40 C26 C27 C30 38.9(3) . . . . ?
C40 C26 C27 C29 161.9(3) . . . . ?
C40 C26 C27 C28 -77.6(3) . . . . ?
C40 C26 C25 C20 -0.3(4) . . . . ?
C18 N1 C6 C7 113.4(3) . . . . ?
C18 N1 C6 C14 -67.6(3) . . . . ?
C6 N1 C18 C19 -23.5(4) . . . . ?
C6 N1 C18 C40 158.2(3) . . . . ?
C6 C7 C11 C12 -0.1(4) . . . . ?
C6 C14 C15 C16 -121.3(3) . . . . ?
C6 C14 C15 C17 114.9(3) . . . . ?
C27 C30 C31 C32 -178.9(3) . . . . ?
C27 C30 C39 O1 0.4(4) . . . . ?
C27 C30 C39 C38 175.1(3) . . . . ?
C27 C26 C40 O1 1.4(4) . . . . ?
C27 C26 C40 C18 -172.3(3) . . . . ?
C27 C26 C25 C20 177.8(3) . . . . ?
C41 N2 C38 C39 -162.6(3) . . . . ?
C41 N2 C38 C37 17.7(4) . . . . ?
C41 C42 C43 C44 140.8(3) . . . . ?
C41 C42 C43 C45 -95.8(4) . . . . ?
C41 C42 C46 C47 -1.0(5) . . . . ?
C41 C49 C48 C47 -2.1(5) . . . . ?
C41 C49 C50 C52 116.1(4) . . . . ?
C41 C49 C50 C51 -119.7(4) . . . . ?
C25 C20 C19 C18 1.6(4) . . . . ?
C25 C20 C21 C24 55.2(4) . . . . ?
C25 C20 C21 C22 174.1(4) . . . . ?
C25 C20 C21 C23 -63.3(5) . . . . ?
C25 C20 C21 C24A 4.0(10) . . . . ?
C25 C20 C21 C22A 129.8(8) . . . . ?
C25 C20 C21 C23A -112.0(8) . . . . ?
C25 C26 C40 O1 179.6(2) . . . . ?
C25 C26 C40 C18 5.9(4) . . . . ?
C25 C26 C27 C30 -139.1(3) . . . . ?
C25 C26 C27 C29 -16.1(4) . . . . ?
C25 C26 C27 C28 104.4(3) . . . . ?
C42 C41 C49 C48 3.7(5) . . . . ?
C42 C41 C49 C50 -175.3(3) . . . . ?
C42 C46 C47 C48 2.5(5) . . . . ?
C8 C7 C11 C12 -177.2(3) . . . . ?
C37 C38 C39 O1 179.7(2) . . . . ?
C37 C38 C39 C30 4.8(4) . . . . ?
C37 C32 C33 C35 120.9(3) . . . . ?
C37 C32 C33 C36 -1.1(4) . . . . ?
C37 C32 C33 C34 -120.7(3) . . . . ?
C21 C20 C19 C18 -179.2(3) . . . . ?
C21 C20 C25 C26 177.6(3) . . . . ?
C7 C6 C14 C13 -2.2(4) . . . . ?
C7 C6 C14 C15 176.9(3) . . . . ?
C13 C14 C15 C16 57.8(4) . . . . ?
C13 C14 C15 C17 -66.0(4) . . . . ?
C13 C12 C11 C7 -0.9(5) . . . . ?
C14 C6 C7 C8 178.6(3) . . . . ?
C14 C6 C7 C11 1.7(4) . . . . ?
C14 C13 C12 C11 0.4(5) . . . . ?
C43 C42 C46 C47 179.4(3) . . . . ?
C12 C13 C14 C6 1.2(5) . . . . ?
C12 C13 C14 C15 -178.0(3) . . . . ?
C33 C32 C37 C38 178.8(3) . . . . ?
C49 C41 C42 C43 177.4(3) . . . . ?
C49 C41 C42 C46 -2.1(5) . . . . ?
C49 C48 C47 C46 -0.9(6) . . . . ?
C10 C8 C7 C6 -90.2(3) . . . . ?
C10 C8 C7 C11 86.7(3) . . . . ?
C46 C42 C43 C44 -39.7(4) . . . . ?
C46 C42 C43 C45 83.8(4) . . . . ?
C48 C49 C50 C52 -62.8(5) . . . . ?
C48 C49 C50 C51 61.3(5) . . . . ?
C9 C8 C7 C6 146.8(3) . . . . ?
C9 C8 C7 C11 -36.3(4) . . . . ?
C4 C3 C2 C1 4.7(4) . . . . ?
C3 C4 C5 C1 -0.9(4) . . . . ?
C50 C49 C48 C47 176.8(4) . . . . ?
C5 C1 C2 C3 -5.1(4) . . . . ?
C5 C4 C3 C2 -2.5(4) . . . . ?
C2 C1 C5 C4 3.6(4) . . . . ?

loop_
_exptl_oxdiff_crystal_face_indexfrac_h
_exptl_oxdiff_crystal_face_indexfrac_k
_exptl_oxdiff_crystal_face_indexfrac_l
_exptl_oxdiff_crystal_face_x
_exptl_oxdiff_crystal_face_y
_exptl_oxdiff_crystal_face_z
-2.0003 2.0002 0.9995 0.0019 0.0891 0.0654
1.0004 2.0004 0.0004 -0.0059 -0.0185 0.0882
-2.0002 -1.0002 -1.0010 0.0464 0.0595 -0.0575
-0.9997 2.0003 -1.0006 0.0432 0.0493 0.0708
-2.0003 -2.0004 -1.0010 0.0436 0.0512 -0.0975
-1.0001 2.0002 0.9999 -0.0095 0.0540 0.0734
0.0002 0.0001 -1.0002 0.0263 -0.0024 -0.0013
-0.0002 -0.0001 1.0002 -0.0263 0.0024 0.0013
2.0006 1.0003 -0.9994 0.0063 -0.0642 0.0548
2.0004 -1.0000 -0.9995 0.0008 -0.0808 -0.0253
